data_1548851
loop_
_publ_author_name
'Dranka, Maciej'
'Jankowski, Piotr'
'\.Zukowska, Gra\.zyna Z.'

_publ_section_title
;
 Snapshots of the Hydrolysis of Lithium 4,5-Dicyanoimidazolate--Glyme
 Solvates. Impact of Water Molecules on Aggregation Processes in
 Lithium-Ion Battery Electrolytes
;
_journal_name_full 'The Journal of Physical Chemistry C'
_journal_paper_doi 10.1021/acs.jpcc.7b11145
_journal_year 2018
_chemical_formula_moiety 'C12 H14 F3 Li N4 O3, C6 H2 F3 Li N4 O'
_chemical_formula_sum 'C18 H16 F6 Li2 N8 O4'
_chemical_formula_weight 536.27
_space_group_crystal_system triclinic
_space_group_IT_number 2
_space_group_name_Hall '-P 1'
_space_group_name_H-M_alt 'P -1'
_symmetry_space_group_name_Hall '-P 1'
_symmetry_space_group_name_H-M 'P -1'
_atom_sites_solution_hydrogens mixed
_atom_sites_solution_primary dual
_audit_creation_date 2017-10-22
_audit_creation_method
;
Olex2 1.2-beta
(compiled 2017.08.10 svn.r3458 for OlexSys, GUI svn.r5381)
;
_cell_angle_alpha 102.766(4)
_cell_angle_beta 99.270(4)
_cell_angle_gamma 98.810(4)
_cell_formula_units_Z 2
_cell_length_a 8.5247(4)
_cell_length_b 10.0929(4)
_cell_length_c 15.4277(8)
_cell_measurement_reflns_used 13651
_cell_measurement_temperature 120.0(1)
_cell_measurement_theta_max 31.4140
_cell_measurement_theta_min 4.0220
_cell_volume 1252.86(11)
_computing_cell_refinement 'CrysAlisPro 1.171.38.46 (Rigaku OD, 2015)'
_computing_data_collection 'CrysAlisPro 1.171.38.46 (Rigaku OD, 2015)'
_computing_data_reduction 'CrysAlisPro 1.171.38.46 (Rigaku OD, 2015)'
_computing_molecular_graphics 'Olex2 (Dolomanov et al., 2009)'
_computing_publication_material 'Olex2 (Dolomanov et al., 2009)'
_computing_structure_refinement 'ShelXL (Sheldrick, 2015)'
_computing_structure_solution 'ShelXT (Sheldrick, 2015)'
_diffrn_ambient_temperature 120.0(1)
_diffrn_detector 'CCD plate'
_diffrn_detector_area_resol_mean 10.3347
_diffrn_detector_type Atlas
_diffrn_measured_fraction_theta_full 0.997
_diffrn_measured_fraction_theta_max 0.998
_diffrn_measurement_details
;
List of Runs (angles in degrees, time in seconds):

  # Type    Start    End  Width  t~exp~   \w     \q     \k     \f   Frames
--------------------------------------------------------------------------
  1  \w    -94.00 -15.00   1.00   25.00    --  -17.09 154.00 -26.78   79
  2  \w    -90.00 -12.00   1.00   25.00    --  -17.09 149.00  85.81   78
  3  \w    -71.00   8.00   1.00   25.00    --  -17.09 119.00-110.01   79
  4  \w    -96.00  17.00   1.00   25.00    --  -17.09 -77.00 120.00  113
  5  \w    -93.00   9.00   1.00   25.00    --  -17.09 -38.00 -30.00  102
  6  \w    -47.00  57.00   1.00   25.00    --  -17.09  57.00   0.00  104
  7  \w    -91.00  12.00   1.00   25.00    --  -17.09 -57.00 -60.00  103
  8  \w    -93.00   9.00   1.00   25.00    --  -17.09 -38.00-150.00  102
  9  \w    -58.00  44.00   1.00   25.00    --   17.87 -38.00-120.00  102
 10  \w   -107.00 -34.00   1.00   25.00    --  -17.09-179.00  30.00   73
 11  \w    -96.00  17.00   1.00   25.00    --  -17.09 -77.00-150.00  113
 12  \w    -89.00 -11.00   1.00   25.00    --  -17.09 148.00 133.24   78
 13  \w    -17.00  43.00   1.00   25.00    --   17.87  84.00 160.00   60
;
_diffrn_measurement_device 'four-circle diffractometer'
_diffrn_measurement_device_type 'Xcalibur, Atlas, Gemini ultra'
_diffrn_measurement_method '\w scans'
_diffrn_orient_matrix_type 'CrysAlisPro convention (1999,Acta A55,543-557)'
_diffrn_orient_matrix_UB_11 -0.0527159000
_diffrn_orient_matrix_UB_12 -0.0649155000
_diffrn_orient_matrix_UB_13 -0.0078480000
_diffrn_orient_matrix_UB_21 -0.0245582000
_diffrn_orient_matrix_UB_22 0.0231441000
_diffrn_orient_matrix_UB_23 0.0416418000
_diffrn_orient_matrix_UB_31 -0.0633221000
_diffrn_orient_matrix_UB_32 0.0255018000
_diffrn_orient_matrix_UB_33 -0.0228348000
_diffrn_radiation_monochromator graphite
_diffrn_radiation_probe x-ray
_diffrn_radiation_type MoK\a
_diffrn_radiation_wavelength 0.71073
_diffrn_reflns_av_R_equivalents 0.0340
_diffrn_reflns_av_unetI/netI 0.0194
_diffrn_reflns_Laue_measured_fraction_full 0.997
_diffrn_reflns_Laue_measured_fraction_max 0.998
_diffrn_reflns_limit_h_max 10
_diffrn_reflns_limit_h_min -10
_diffrn_reflns_limit_k_max 12
_diffrn_reflns_limit_k_min -12
_diffrn_reflns_limit_l_max 19
_diffrn_reflns_limit_l_min -19
_diffrn_reflns_number 33633
_diffrn_reflns_point_group_measured_fraction_full 0.997
_diffrn_reflns_point_group_measured_fraction_max 0.998
_diffrn_reflns_theta_full 25.242
_diffrn_reflns_theta_max 26.384
_diffrn_reflns_theta_min 3.242
_diffrn_source 'fine-focus sealed X-ray tube'
_diffrn_source_type 'Enhance (Mo) X-ray Source'
_exptl_absorpt_coefficient_mu 0.130
_exptl_absorpt_correction_T_max 1.00000
_exptl_absorpt_correction_T_min 0.91558
_exptl_absorpt_correction_type multi-scan
_exptl_absorpt_process_details
;
CrysAlisPro 1.171.38.46 (Rigaku Oxford Diffraction, 2015)
Empirical absorption correction using spherical harmonics,
 implemented in SCALE3 ABSPACK scaling algorithm.
;
_exptl_crystal_colour colourless
_exptl_crystal_colour_primary colourless
_exptl_crystal_density_diffrn 1.422
_exptl_crystal_description block
_exptl_crystal_F_000 544
_exptl_crystal_size_max 0.425
_exptl_crystal_size_mid 0.223
_exptl_crystal_size_min 0.096
_refine_diff_density_max 0.314
_refine_diff_density_min -0.263
_refine_diff_density_rms 0.037
_refine_ls_extinction_method none
_refine_ls_goodness_of_fit_ref 1.039
_refine_ls_hydrogen_treatment mixed
_refine_ls_matrix_type full
_refine_ls_number_parameters 351
_refine_ls_number_reflns 5128
_refine_ls_number_restraints 3
_refine_ls_restrained_S_all 1.039
_refine_ls_R_factor_all 0.0386
_refine_ls_R_factor_gt 0.0320
_refine_ls_shift/su_max 0.001
_refine_ls_shift/su_mean 0.000
_refine_ls_structure_factor_coef Fsqd
_refine_ls_weighting_details 'w=1/[\s^2^(Fo^2^)+(0.0320P)^2^+0.4880P] where P=(Fo^2^+2Fc^2^)/3'
_refine_ls_weighting_scheme calc
_refine_ls_wR_factor_gt 0.0758
_refine_ls_wR_factor_ref 0.0799
_reflns_Friedel_coverage 0.000
_reflns_number_gt 4469
_reflns_number_total 5128
_reflns_threshold_expression 'I > 2\s(I)'
_cod_data_source_file jp7b11145_si_001.cif
_cod_data_source_block 6a6b
_cod_original_cell_volume 1252.86(10)
_cod_database_code 1548851
_shelx_shelxl_version_number 2017/1
_shelx_space_group_comment
;
The symmetry employed for this shelxl refinement is uniquely defined
by the following loop, which should always be used as a source of
symmetry information in preference to the above space-group names.
They are only intended as comments.
;

loop_
_space_group_symop_operation_xyz
'x, y, z'
'-x, -y, -z'

loop_
_atom_site_label
_atom_site_type_symbol
_atom_site_fract_x
_atom_site_fract_y
_atom_site_fract_z
_atom_site_U_iso_or_equiv
_atom_site_adp_type
_atom_site_occupancy
_atom_site_site_symmetry_order
_atom_site_calc_flag
_atom_site_refinement_flags_posn
F4 F 0.49053(10) 0.42875(8) 0.79005(7) 0.0424(2) Uani 1 1 d .
F5 F 0.40962(12) 0.34272(10) 0.89380(5) 0.0449(2) Uani 1 1 d .
F6 F 0.23836(9) 0.39597(8) 0.79505(6) 0.0358(2) Uani 1 1 d .
O2 O 0.09670(12) -0.24346(12) 0.30126(7) 0.0392(3) Uani 1 1 d .
O3 O 0.00435(14) -0.46241(11) 0.35807(7) 0.0429(3) Uani 1 1 d .
O4 O -0.25332(13) -0.39022(10) 0.41347(7) 0.0373(2) Uani 1 1 d .
N5 N 0.22592(12) 0.15037(10) 0.67289(7) 0.0198(2) Uani 1 1 d .
N6 N 0.44817(12) 0.11540(11) 0.76269(7) 0.0224(2) Uani 1 1 d .
N7 N 0.06621(14) -0.15382(11) 0.49989(7) 0.0272(2) Uani 1 1 d .
N8 N 0.52726(17) -0.21138(13) 0.67168(10) 0.0450(3) Uani 1 1 d .
C7 C 0.34563(14) 0.19885(13) 0.74638(8) 0.0203(2) Uani 1 1 d .
C8 C 0.39012(14) 0.00080(12) 0.69307(8) 0.0212(2) Uani 1 1 d .
C9 C 0.25419(14) 0.02150(12) 0.63838(8) 0.0193(2) Uani 1 1 d .
C10 C 0.46524(16) -0.11758(14) 0.68203(9) 0.0287(3) Uani 1 1 d .
C11 C 0.14993(15) -0.07481(13) 0.56112(8) 0.0212(2) Uani 1 1 d .
C12 C 0.37028(15) 0.34137(14) 0.80663(9) 0.0259(3) Uani 1 1 d .
C13 C 0.18415(19) -0.1063(2) 0.31109(12) 0.0502(5) Uani 1 1 d .
H13A H 0.275095 -0.082858 0.363104 0.075 Uiso 1 1 calc GR
H13B H 0.111715 -0.040303 0.321012 0.075 Uiso 1 1 calc GR
H13C H 0.225525 -0.101972 0.255879 0.075 Uiso 1 1 calc GR
C14 C 0.1951(2) -0.3451(2) 0.29346(12) 0.0581(6) Uani 1 1 d .
H14A H 0.282643 -0.323449 0.348055 0.070 Uiso 1 1 calc R
H14B H 0.245110 -0.347759 0.239606 0.070 Uiso 1 1 calc R
C15 C 0.0874(2) -0.4813(2) 0.28409(12) 0.0596(6) Uani 1 1 d .
H15A H 0.008965 -0.509153 0.225440 0.072 Uiso 1 1 calc R
H15B H 0.152493 -0.554136 0.286819 0.072 Uiso 1 1 calc R
C16 C -0.1296(3) -0.57127(16) 0.35211(13) 0.0581(5) Uani 1 1 d .
H16A H -0.090491 -0.655685 0.361015 0.070 Uiso 1 1 calc R
H16B H -0.202845 -0.594112 0.291901 0.070 Uiso 1 1 calc R
C17 C -0.2163(2) -0.51859(17) 0.42529(13) 0.0529(5) Uani 1 1 d .
H17A H -0.317015 -0.585506 0.420653 0.063 Uiso 1 1 calc R
H17B H -0.146657 -0.505105 0.485688 0.063 Uiso 1 1 calc R
C18 C -0.3398(3) -0.3305(2) 0.47868(15) 0.0626(5) Uani 1 1 d .
H18A H -0.444934 -0.391554 0.470862 0.094 Uiso 1 1 calc GR
H18B H -0.356932 -0.240002 0.470156 0.094 Uiso 1 1 calc GR
H18C H -0.277162 -0.318806 0.539904 0.094 Uiso 1 1 calc GR
Li2 Li -0.0711(3) -0.2744(2) 0.37519(14) 0.0250(4) Uani 1 1 d .
F1 F 1.06672(9) 1.07762(7) 0.87705(6) 0.02897(18) Uani 1 1 d .
F2 F 1.23914(9) 0.95194(9) 0.90746(6) 0.0355(2) Uani 1 1 d .
F3 F 1.08751(11) 0.90296(9) 0.77486(5) 0.0370(2) Uani 1 1 d .
O1 O 0.70500(11) 0.13629(9) 0.91121(6) 0.0253(2) Uani 1 1 d D
H1A H 0.7377(18) 0.0602(12) 0.9012(10) 0.038 Uiso 1 1 d DR
H1B H 0.6220(14) 0.1308(16) 0.8711(9) 0.038 Uiso 1 1 d DR
N1 N 0.81176(11) 0.87549(10) 0.88534(7) 0.0172(2) Uani 1 1 d .
N2 N 0.99783(11) 0.74497(9) 0.92103(6) 0.01534(19) Uani 1 1 d .
N3 N 0.43449(12) 0.72446(11) 0.91907(7) 0.0226(2) Uani 1 1 d .
N4 N 0.80071(12) 0.46285(10) 0.98736(7) 0.0221(2) Uani 1 1 d .
C1 C 0.96469(13) 0.85629(11) 0.89292(8) 0.0159(2) Uani 1 1 d .
C2 C 0.84989(13) 0.68594(11) 0.93258(7) 0.0152(2) Uani 1 1 d .
C3 C 0.73693(13) 0.76533(11) 0.91072(8) 0.0162(2) Uani 1 1 d .
C4 C 0.82374(13) 0.56244(12) 0.96362(8) 0.0172(2) Uani 1 1 d .
C5 C 0.56861(14) 0.74336(11) 0.91462(8) 0.0181(2) Uani 1 1 d .
C6 C 1.08945(14) 0.94781(12) 0.86380(8) 0.0201(2) Uani 1 1 d .
Li1 Li 0.7680(2) 0.2750(2) 1.02043(14) 0.0195(4) Uani 1 1 d .

loop_
_atom_site_aniso_label
_atom_site_aniso_U_11
_atom_site_aniso_U_22
_atom_site_aniso_U_33
_atom_site_aniso_U_23
_atom_site_aniso_U_13
_atom_site_aniso_U_12
F4 0.0312(5) 0.0264(4) 0.0585(6) -0.0091(4) 0.0118(4) -0.0019(3)
F5 0.0568(6) 0.0498(5) 0.0197(4) -0.0063(4) -0.0063(4) 0.0216(5)
F6 0.0251(4) 0.0368(5) 0.0372(5) -0.0067(4) -0.0040(3) 0.0149(3)
O2 0.0219(5) 0.0665(7) 0.0303(5) 0.0090(5) 0.0085(4) 0.0131(5)
O3 0.0521(7) 0.0332(6) 0.0340(6) -0.0060(4) -0.0067(5) 0.0176(5)
O4 0.0392(6) 0.0293(5) 0.0404(6) 0.0120(4) 0.0048(5) -0.0040(4)
N5 0.0171(5) 0.0236(5) 0.0163(5) 0.0033(4) 0.0020(4) 0.0011(4)
N6 0.0176(5) 0.0243(5) 0.0219(5) 0.0019(4) 0.0005(4) 0.0032(4)
N7 0.0289(6) 0.0247(6) 0.0233(6) 0.0029(5) -0.0014(5) 0.0024(5)
N8 0.0392(7) 0.0299(7) 0.0562(9) -0.0017(6) -0.0046(6) 0.0109(6)
C7 0.0157(6) 0.0257(6) 0.0175(6) 0.0029(5) 0.0021(4) 0.0025(5)
C8 0.0189(6) 0.0220(6) 0.0205(6) 0.0036(5) 0.0030(5) 0.0012(5)
C9 0.0186(6) 0.0213(6) 0.0163(6) 0.0039(5) 0.0034(5) -0.0006(5)
C10 0.0235(6) 0.0260(7) 0.0299(7) 0.0012(5) -0.0022(5) 0.0012(5)
C11 0.0216(6) 0.0219(6) 0.0204(6) 0.0070(5) 0.0039(5) 0.0030(5)
C12 0.0188(6) 0.0319(7) 0.0218(6) -0.0018(5) -0.0017(5) 0.0075(5)
C13 0.0272(8) 0.0845(13) 0.0426(9) 0.0295(9) 0.0106(7) -0.0011(8)
C14 0.0342(9) 0.0981(16) 0.0379(9) -0.0049(9) 0.0069(7) 0.0336(10)
C15 0.0573(11) 0.0717(13) 0.0405(10) -0.0169(9) -0.0031(8) 0.0436(10)
C16 0.0811(14) 0.0220(8) 0.0556(11) 0.0004(7) -0.0173(10) 0.0091(8)
C17 0.0661(12) 0.0291(8) 0.0542(11) 0.0178(8) -0.0078(9) -0.0084(8)
C18 0.0580(12) 0.0708(13) 0.0762(14) 0.0356(11) 0.0408(11) 0.0108(10)
Li2 0.0234(11) 0.0270(11) 0.0212(10) 0.0014(8) 0.0019(8) 0.0041(9)
F1 0.0278(4) 0.0181(4) 0.0451(5) 0.0135(3) 0.0115(3) 0.0044(3)
F2 0.0149(4) 0.0441(5) 0.0564(5) 0.0313(4) 0.0074(4) 0.0051(3)
F3 0.0492(5) 0.0361(4) 0.0283(4) 0.0092(3) 0.0212(4) 0.0005(4)
O1 0.0259(5) 0.0212(4) 0.0255(5) 0.0015(4) -0.0051(4) 0.0119(4)
N1 0.0156(5) 0.0173(5) 0.0203(5) 0.0065(4) 0.0042(4) 0.0048(4)
N2 0.0148(5) 0.0147(4) 0.0167(5) 0.0040(4) 0.0037(4) 0.0033(4)
N3 0.0182(5) 0.0210(5) 0.0312(6) 0.0089(4) 0.0072(4) 0.0064(4)
N4 0.0162(5) 0.0205(5) 0.0326(6) 0.0105(4) 0.0060(4) 0.0054(4)
C1 0.0159(5) 0.0161(5) 0.0161(5) 0.0042(4) 0.0035(4) 0.0043(4)
C2 0.0144(5) 0.0146(5) 0.0166(5) 0.0035(4) 0.0034(4) 0.0034(4)
C3 0.0147(5) 0.0161(5) 0.0185(6) 0.0044(4) 0.0041(4) 0.0043(4)
C4 0.0112(5) 0.0185(6) 0.0219(6) 0.0038(5) 0.0038(4) 0.0044(4)
C5 0.0196(6) 0.0152(5) 0.0211(6) 0.0061(4) 0.0040(5) 0.0065(4)
C6 0.0188(6) 0.0204(6) 0.0243(6) 0.0095(5) 0.0063(5) 0.0060(5)
Li1 0.0174(10) 0.0179(9) 0.0236(10) 0.0061(8) 0.0038(8) 0.0040(8)

loop_
_atom_type_symbol
_atom_type_description
_atom_type_scat_dispersion_real
_atom_type_scat_dispersion_imag
_atom_type_scat_source
C C 0.0033 0.0016 'International Tables Vol C Tables 4.2.6.8 and 6.1.1.4'
H H 0.0000 0.0000 'International Tables Vol C Tables 4.2.6.8 and 6.1.1.4'
F F 0.0171 0.0103 'International Tables Vol C Tables 4.2.6.8 and 6.1.1.4'
Li Li -0.0003 0.0001 'International Tables Vol C Tables 4.2.6.8 and 6.1.1.4'
N N 0.0061 0.0033 'International Tables Vol C Tables 4.2.6.8 and 6.1.1.4'
O O 0.0106 0.0060 'International Tables Vol C Tables 4.2.6.8 and 6.1.1.4'

loop_
_exptl_crystal_face_index_h
_exptl_crystal_face_index_k
_exptl_crystal_face_index_l
_exptl_crystal_face_perp_dist
-2 -1 -19 0.0482
2 1 19 0.0482
0 -14 9 0.2205
1 14 -8 0.1912
-11 2 -4 0.1123
4 -7 -16 0.0992
11 -3 -9 0.0884
3 -3 -20 0.0361
-12 1 0 0.1093
-8 2 17 0.0858
8 9 -12 0.1739

loop_
_geom_angle_atom_site_label_1
_geom_angle_atom_site_label_2
_geom_angle_atom_site_label_3
_geom_angle
_geom_angle_site_symmetry_1
_geom_angle_site_symmetry_3
C13 O2 Li2 119.94(11) . .
C14 O2 C13 113.44(13) . .
C14 O2 Li2 113.58(13) . .
C15 O3 C16 115.67(14) . .
C15 O3 Li2 109.79(12) . .
C16 O3 Li2 109.85(11) . .
C17 O4 C18 112.41(14) . .
C17 O4 Li2 112.50(12) . .
C18 O4 Li2 122.19(12) . .
C7 N5 C9 102.05(10) . .
C7 N5 Li2 123.03(10) . 2_556
C9 N5 Li2 134.21(10) . 2_556
C7 N6 C8 102.69(10) . .
C11 N7 Li2 169.95(12) . .
N5 C7 C12 122.64(11) . .
N6 C7 N5 117.05(11) . .
N6 C7 C12 120.27(11) . .
N6 C8 C9 109.01(11) . .
N6 C8 C10 122.44(11) . .
C9 C8 C10 128.55(11) . .
N5 C9 C8 109.20(10) . .
N5 C9 C11 122.83(11) . .
C8 C9 C11 127.86(11) . .
N8 C10 C8 178.36(16) . .
N7 C11 C9 178.85(13) . .
F4 C12 C7 111.89(10) . .
F5 C12 F4 106.45(11) . .
F5 C12 F6 107.98(10) . .
F5 C12 C7 111.88(11) . .
F6 C12 F4 106.49(11) . .
F6 C12 C7 111.82(10) . .
O2 C13 H13A 109.5 . .
O2 C13 H13B 109.5 . .
O2 C13 H13C 109.5 . .
H13A C13 H13B 109.5 . .
H13A C13 H13C 109.5 . .
H13B C13 H13C 109.5 . .
O2 C14 H14A 110.3 . .
O2 C14 H14B 110.3 . .
O2 C14 C15 107.06(13) . .
H14A C14 H14B 108.6 . .
C15 C14 H14A 110.3 . .
C15 C14 H14B 110.3 . .
O3 C15 C14 106.43(13) . .
O3 C15 H15A 110.4 . .
O3 C15 H15B 110.4 . .
C14 C15 H15A 110.4 . .
C14 C15 H15B 110.4 . .
H15A C15 H15B 108.6 . .
O3 C16 H16A 110.4 . .
O3 C16 H16B 110.4 . .
O3 C16 C17 106.45(13) . .
H16A C16 H16B 108.6 . .
C17 C16 H16A 110.4 . .
C17 C16 H16B 110.4 . .
O4 C17 C16 107.06(14) . .
O4 C17 H17A 110.3 . .
O4 C17 H17B 110.3 . .
C16 C17 H17A 110.3 . .
C16 C17 H17B 110.3 . .
H17A C17 H17B 108.6 . .
O4 C18 H18A 109.5 . .
O4 C18 H18B 109.5 . .
O4 C18 H18C 109.5 . .
H18A C18 H18B 109.5 . .
H18A C18 H18C 109.5 . .
H18B C18 H18C 109.5 . .
O2 Li2 O3 79.80(9) . .
O2 Li2 O4 154.62(13) . .
O2 Li2 N5 97.72(10) . 2_556
O2 Li2 N7 97.11(10) . .
O3 Li2 N5 149.07(12) . 2_556
O3 Li2 N7 104.95(10) . .
O4 Li2 O3 79.39(9) . .
O4 Li2 N5 92.73(9) . 2_556
O4 Li2 N7 102.15(10) . .
N7 Li2 N5 105.95(10) . 2_556
H1A O1 H1B 109.2(12) . .
Li1 O1 H1A 124.9(10) . .
Li1 O1 H1B 123.9(10) . .
C1 N1 C3 102.44(9) . .
C1 N2 C2 101.97(9) . .
C1 N2 Li1 124.27(9) . 2_767
C2 N2 Li1 129.61(9) . 2_767
C5 N3 Li1 157.78(12) . 2_667
C4 N4 Li1 174.79(11) . .
N1 C1 N2 117.18(10) . .
N1 C1 C6 121.22(10) . .
N2 C1 C6 121.40(10) . .
N2 C2 C3 109.27(10) . .
N2 C2 C4 122.98(10) . .
C3 C2 C4 127.74(10) . .
N1 C3 C2 109.14(10) . .
N1 C3 C5 122.63(10) . .
C2 C3 C5 128.21(10) . .
N4 C4 C2 178.92(13) . .
N3 C5 C3 178.66(12) . .
F1 C6 F2 107.31(10) . .
F1 C6 F3 106.43(9) . .
F1 C6 C1 112.72(10) . .
F2 C6 F3 106.60(10) . .
F2 C6 C1 112.15(9) . .
F3 C6 C1 111.25(10) . .
O1 Li1 N2 105.72(10) . 2_767
O1 Li1 N3 106.59(10) . 2_667
O1 Li1 N4 107.30(10) . .
N3 Li1 N2 127.14(11) 2_667 2_767
N4 Li1 N2 105.12(9) . 2_767
N4 Li1 N3 103.72(9) . 2_667

loop_
_geom_bond_atom_site_label_1
_geom_bond_atom_site_label_2
_geom_bond_distance
_geom_bond_site_symmetry_2
F4 C12 1.3421(16) .
F5 C12 1.3291(15) .
F6 C12 1.3300(14) .
O2 C13 1.431(2) .
O2 C14 1.418(2) .
O2 Li2 1.998(2) .
O3 C15 1.431(2) .
O3 C16 1.434(2) .
O3 Li2 2.072(2) .
O4 C17 1.4222(19) .
O4 C18 1.424(2) .
O4 Li2 2.043(2) .
N5 C7 1.3399(15) .
N5 C9 1.3655(16) .
N5 Li2 2.112(2) 2_556
N6 C7 1.3361(16) .
N6 C8 1.3568(16) .
N7 C11 1.1459(16) .
N7 Li2 2.087(2) .
N8 C10 1.1467(18) .
C7 C12 1.4936(18) .
C8 C9 1.3911(17) .
C8 C10 1.4305(18) .
C9 C11 1.4275(17) .
C13 H13A 0.9800 .
C13 H13B 0.9800 .
C13 H13C 0.9800 .
C14 H14A 0.9900 .
C14 H14B 0.9900 .
C14 C15 1.496(3) .
C15 H15A 0.9900 .
C15 H15B 0.9900 .
C16 H16A 0.9900 .
C16 H16B 0.9900 .
C16 C17 1.492(3) .
C17 H17A 0.9900 .
C17 H17B 0.9900 .
C18 H18A 0.9800 .
C18 H18B 0.9800 .
C18 H18C 0.9800 .
F1 C6 1.3297(14) .
F2 C6 1.3335(14) .
F3 C6 1.3431(14) .
O1 H1A 0.848(8) .
O1 H1B 0.848(9) .
O1 Li1 1.877(2) .
N1 C1 1.3376(15) .
N1 C3 1.3608(15) .
N2 C1 1.3429(14) .
N2 C2 1.3662(15) .
N2 Li1 2.113(2) 2_767
N3 C5 1.1457(16) .
N3 Li1 2.090(2) 2_667
N4 C4 1.1439(16) .
N4 Li1 2.060(2) .
C1 C6 1.4907(16) .
C2 C3 1.3908(15) .
C2 C4 1.4303(16) .
C3 C5 1.4310(16) .

loop_
_geom_hbond_atom_site_label_D
_geom_hbond_atom_site_label_H
_geom_hbond_atom_site_label_A
_geom_hbond_distance_DH
_geom_hbond_distance_HA
_geom_hbond_distance_DA
_geom_hbond_angle_DHA
_geom_hbond_site_symmetry_A
_geom_hbond_publ_flag
O1 H1A N1 0.848(8) 2.035(9) 2.8814(13) 176.1(16) 1_545 yes
O1 H1B N6 0.848(9) 2.008(9) 2.8491(13) 171.3(16) . yes

loop_
_geom_torsion_atom_site_label_1
_geom_torsion_atom_site_label_2
_geom_torsion_atom_site_label_3
_geom_torsion_atom_site_label_4
_geom_torsion
_geom_torsion_site_symmetry_1
O2 C14 C15 O3 -52.37(17) .
O3 C16 C17 O4 54.04(17) .
N5 C7 C12 F4 -101.20(13) .
N5 C7 C12 F5 139.44(12) .
N5 C7 C12 F6 18.17(18) .
N6 C7 C12 F4 76.40(15) .
N6 C7 C12 F5 -42.96(16) .
N6 C7 C12 F6 -164.23(11) .
N6 C8 C9 N5 0.43(14) .
N6 C8 C9 C11 -175.96(12) .
C7 N5 C9 C8 -0.39(13) .
C7 N5 C9 C11 176.22(11) .
C7 N6 C8 C9 -0.25(13) .
C7 N6 C8 C10 179.10(12) .
C8 N6 C7 N5 0.00(14) .
C8 N6 C7 C12 -177.73(11) .
C9 N5 C7 N6 0.25(14) .
C9 N5 C7 C12 177.92(11) .
C10 C8 C9 N5 -178.87(12) .
C10 C8 C9 C11 4.7(2) .
C13 O2 C14 C15 179.80(13) .
C15 O3 C16 C17 -169.39(14) .
C16 O3 C15 C14 167.61(13) .
C18 O4 C17 C16 178.78(15) .
Li2 O2 C14 C15 38.28(17) .
Li2 O3 C15 C14 42.63(16) .
Li2 O3 C16 C17 -44.45(16) .
Li2 O4 C17 C16 -38.60(17) .
Li2 N5 C7 N6 -171.32(11) 2_556
Li2 N5 C7 C12 6.36(18) 2_556
Li2 N5 C9 C8 169.73(12) 2_556
Li2 N5 C9 C11 -13.7(2) 2_556
N1 C1 C6 F1 33.48(15) .
N1 C1 C6 F2 154.72(11) .
N1 C1 C6 F3 -85.98(13) .
N2 C1 C6 F1 -151.83(10) .
N2 C1 C6 F2 -30.59(16) .
N2 C1 C6 F3 88.71(13) .
N2 C2 C3 N1 -0.15(13) .
N2 C2 C3 C5 -178.75(11) .
C1 N1 C3 C2 0.23(12) .
C1 N1 C3 C5 178.93(11) .
C1 N2 C2 C3 0.00(12) .
C1 N2 C2 C4 -179.31(11) .
C2 N2 C1 N1 0.17(13) .
C2 N2 C1 C6 -174.73(10) .
C3 N1 C1 N2 -0.26(13) .
C3 N1 C1 C6 174.65(10) .
C4 C2 C3 N1 179.11(11) .
C4 C2 C3 C5 0.5(2) .
Li1 N2 C1 N1 -158.75(10) 2_767
Li1 N2 C1 C6 26.36(16) 2_767
Li1 N2 C2 C3 157.30(11) 2_767
Li1 N2 C2 C4 -22.01(17) 2_767
